data_4331495
loop_
_publ_author_name
'G\'alvez-Ruiz, Juan Carlos'
'Holl, Gerhard'
'Karaghiosoff, Konstantin'
'Klap\"otke, Thomas M.'
'L\"ohnwitz, Karolin'
'Mayer, Peter'
'N\"oth, Heinrich'
'Polborn, Kurt'
'Rohbogner, Christoph J.'
'Suter, Max'
'Weigand, Jan J.'

_publ_section_title
;
 Derivatives of 1,5-Diamino-1H-tetrazole:&#x00A0; A New Family of
 Energetic Heterocyclic-Based Salts
;
_journal_issue 12
_journal_name_full 'Inorganic Chemistry'
_journal_page_first 4237
_journal_page_last 4253
_journal_paper_doi 10.1021/ic050104g
_journal_volume 44
_journal_year 2005
_chemical_formula_moiety '(C H5 N6 1+),(Cl O4 1-)'
_chemical_formula_sum 'C H5 Cl N6 O4'
_chemical_formula_weight 200.56
_chemical_melting_point 370
_chemical_name_systematic '1,5-Diamino-1H-tetrazolium perchlorate'
_space_group_IT_number 14
_symmetry_cell_setting monoclinic
_symmetry_Int_Tables_number 14
_symmetry_space_group_name_Hall '-P 2yn'
_symmetry_space_group_name_H-M 'P 1 21/n 1'
_atom_sites_solution_hydrogens geom
_atom_sites_solution_primary direct
_atom_sites_solution_secondary difmap
_audit_creation_date 17-Jan-05
_audit_creation_method SHELXL-97
_audit_update_record ' ?'
_cell_angle_alpha 90.00
_cell_angle_beta 100.022(5)
_cell_angle_gamma 90.00
_cell_formula_units_Z 4
_cell_length_a 9.063(3)
_cell_length_b 5.0125(16)
_cell_length_c 15.659(5)
_cell_measurement_reflns_used 0
_cell_measurement_temperature 193(2)
_cell_measurement_theta_max 1.00
_cell_measurement_theta_min 20.00
_cell_volume 700.5(4)
_computing_cell_refinement 'SMART (V4.C50)'
_computing_data_collection 'SMART (V4.C50)'
_computing_data_reduction 'SAINT (V4.D50)'
_computing_molecular_graphics 'XP (SHELXTL-Ver.5)'
_computing_publication_material 'SHELXL (Sheldrick 1997)'
_computing_structure_refinement 'SHELXL-97 (Sheldrick, 1997)'
_computing_structure_solution 'SHELXS-97 (Sheldrick, 1990)'
_diffrn_ambient_temperature 193(2)
_diffrn_measured_fraction_theta_full 0.806
_diffrn_measured_fraction_theta_max 0.806
_diffrn_measurement_device_type 'Siemens SMART Area-detector'
_diffrn_measurement_method Hemisphere
_diffrn_radiation_monochromator graphite
_diffrn_radiation_probe x-ray
_diffrn_radiation_type MoK\a
_diffrn_radiation_wavelength 0.71073
_diffrn_reflns_av_R_equivalents 0.0731
_diffrn_reflns_av_sigmaI/netI 0.0577
_diffrn_reflns_limit_h_max 12
_diffrn_reflns_limit_h_min -11
_diffrn_reflns_limit_k_max 6
_diffrn_reflns_limit_k_min -6
_diffrn_reflns_limit_l_max 20
_diffrn_reflns_limit_l_min -20
_diffrn_reflns_number 3744
_diffrn_reflns_theta_full 28.62
_diffrn_reflns_theta_max 28.62
_diffrn_reflns_theta_min 2.43
_diffrn_source 'fine-focus sealed tube'
_diffrn_standards_interval_time 0
_exptl_absorpt_coefficient_mu 0.537
_exptl_absorpt_correction_T_max 0.9002
_exptl_absorpt_correction_T_min 0.8555
_exptl_absorpt_correction_type empirical
_exptl_crystal_colour colorless
_exptl_crystal_density_diffrn 1.902
_exptl_crystal_density_method 'not measured'
_exptl_crystal_description rhomb
_exptl_crystal_F_000 408
_exptl_crystal_recrystallization_method 'from conc. MeOH solutions overlayerd with Et2O'
_exptl_crystal_size_max 0.30
_exptl_crystal_size_mid 0.30
_exptl_crystal_size_min 0.20
_refine_diff_density_max 0.360
_refine_diff_density_min -0.415
_refine_diff_density_rms 0.070
_refine_ls_extinction_method none
_refine_ls_goodness_of_fit_ref 1.068
_refine_ls_hydrogen_treatment mixed
_refine_ls_matrix_type full
_refine_ls_number_parameters 129
_refine_ls_number_reflns 1447
_refine_ls_number_restraints 0
_refine_ls_restrained_S_all 1.068
_refine_ls_R_factor_all 0.0466
_refine_ls_R_factor_gt 0.0388
_refine_ls_shift/su_max 0.001
_refine_ls_shift/su_mean 0.000
_refine_ls_structure_factor_coef Fsqd
_refine_ls_weighting_details 'calc w=1/[\s^2^(Fo^2^)+(0.0598P)^2^+0.1511P] where P=(Fo^2^+2Fc^2^)/3'
_refine_ls_weighting_scheme calc
_refine_ls_wR_factor_gt 0.1010
_refine_ls_wR_factor_ref 0.1061
_reflns_number_gt 1225
_reflns_number_total 1447
_reflns_threshold_expression >2sigma(I)
_cod_data_source_file ic050104gsup4.cif
_cod_data_source_block weig4
_cod_original_sg_symbol_H-M 'P 21/n'
_cod_database_code 4331495

loop_
_symmetry_equiv_pos_as_xyz
'x, y, z'
'-x+1/2, y+1/2, -z+1/2'
'-x, -y, -z'
'x-1/2, -y-1/2, z-1/2'

loop_
_atom_site_label
_atom_site_type_symbol
_atom_site_fract_x
_atom_site_fract_y
_atom_site_fract_z
_atom_site_U_iso_or_equiv
_atom_site_adp_type
_atom_site_occupancy
_atom_site_symmetry_multiplicity
_atom_site_calc_flag
N1 N 0.2733(2) 0.1814(3) 0.13458(10) 0.0280(4) Uani 1 1 d
N6 N 0.1533(2) 0.0788(4) 0.07685(12) 0.0331(4) Uani 1 1 d
C1 C 0.4124(2) 0.0817(4) 0.14449(12) 0.0281(4) Uani 1 1 d
N4 N 0.4885(2) 0.2271(4) 0.20871(11) 0.0325(4) Uani 1 1 d
N5 N 0.4596(3) -0.1104(5) 0.09994(13) 0.0388(5) Uani 1 1 d
N3 N 0.3970(2) 0.4083(4) 0.23776(11) 0.0357(4) Uani 1 1 d
N2 N 0.2666(2) 0.3825(4) 0.19288(11) 0.0336(4) Uani 1 1 d
Cl1 Cl 0.28822(5) 0.04625(10) 0.60377(3) 0.02918(19) Uani 1 1 d
O4 O 0.42936(19) -0.0532(4) 0.58865(10) 0.0417(4) Uani 1 1 d
O2 O 0.1746(2) -0.0067(4) 0.52932(10) 0.0435(5) Uani 1 1 d
O1 O 0.24564(17) -0.0948(3) 0.67722(9) 0.0340(4) Uani 1 1 d
O3 O 0.2966(2) 0.3238(3) 0.62176(12) 0.0502(5) Uani 1 1 d
H6A H 0.117(3) 0.203(6) 0.046(2) 0.046(8) Uiso 1 1 d
H5A H 0.398(4) -0.193(7) 0.062(2) 0.056(9) Uiso 1 1 d
H5B H 0.553(3) -0.168(5) 0.1121(17) 0.044(8) Uiso 1 1 d
H6B H 0.080(4) 0.047(6) 0.107(2) 0.055(9) Uiso 1 1 d
H4 H 0.571(3) 0.203(5) 0.2322(17) 0.039(7) Uiso 1 1 d

loop_
_atom_site_aniso_label
_atom_site_aniso_U_11
_atom_site_aniso_U_22
_atom_site_aniso_U_33
_atom_site_aniso_U_23
_atom_site_aniso_U_13
_atom_site_aniso_U_12
N1 0.0297(9) 0.0337(10) 0.0216(7) -0.0011(6) 0.0073(6) 0.0026(7)
N6 0.0290(11) 0.0440(12) 0.0256(8) 0.0013(8) 0.0025(7) -0.0008(8)
C1 0.0298(11) 0.0328(11) 0.0235(8) 0.0049(7) 0.0098(7) 0.0014(8)
N4 0.0254(10) 0.0441(11) 0.0288(8) 0.0019(7) 0.0068(7) -0.0002(8)
N5 0.0349(12) 0.0436(12) 0.0399(10) -0.0057(8) 0.0124(9) 0.0064(9)
N3 0.0363(10) 0.0417(10) 0.0304(8) -0.0040(7) 0.0093(7) -0.0018(8)
N2 0.0347(11) 0.0373(10) 0.0305(8) -0.0036(7) 0.0106(7) 0.0026(8)
Cl1 0.0283(3) 0.0347(3) 0.0259(3) 0.00006(17) 0.00840(19) -0.00333(19)
O4 0.0311(9) 0.0558(11) 0.0418(9) -0.0044(7) 0.0160(7) -0.0041(7)
O2 0.0391(10) 0.0596(11) 0.0295(8) 0.0053(7) -0.0007(7) -0.0091(7)
O1 0.0302(8) 0.0440(9) 0.0295(7) 0.0072(6) 0.0102(6) 0.0000(6)
O3 0.0635(13) 0.0345(11) 0.0550(10) -0.0014(7) 0.0172(9) -0.0052(8)

loop_
_atom_type_symbol
_atom_type_description
_atom_type_scat_dispersion_real
_atom_type_scat_dispersion_imag
_atom_type_scat_source
C C 0.0033 0.0016 'International Tables Vol C Tables 4.2.6.8 and 6.1.1.4'
H H 0.0000 0.0000 'International Tables Vol C Tables 4.2.6.8 and 6.1.1.4'
N N 0.0061 0.0033 'International Tables Vol C Tables 4.2.6.8 and 6.1.1.4'
O O 0.0106 0.0060 'International Tables Vol C Tables 4.2.6.8 and 6.1.1.4'
Cl Cl 0.1484 0.1585 'International Tables Vol C Tables 4.2.6.8 and 6.1.1.4'

loop_
_geom_angle_atom_site_label_1
_geom_angle_atom_site_label_2
_geom_angle_atom_site_label_3
_geom_angle
C1 N1 N2 110.35(16)
C1 N1 N6 123.51(17)
N2 N1 N6 125.99(18)
N1 N6 H6A 107(2)
N1 N6 H6B 107.0(19)
H6A N6 H6B 101(3)
N5 C1 N4 129.2(2)
N5 C1 N1 127.1(2)
N4 C1 N1 103.68(18)
C1 N4 N3 110.59(19)
C1 N4 H4 127(2)
N3 N4 H4 122(2)
C1 N5 H5A 120(2)
C1 N5 H5B 121.3(17)
H5A N5 H5B 118(3)
N2 N3 N4 108.00(17)
N3 N2 N1 107.38(17)
O3 Cl1 O4 110.87(11)
O3 Cl1 O2 110.33(11)
O4 Cl1 O2 109.62(11)
O3 Cl1 O1 109.33(11)
O4 Cl1 O1 109.19(10)
O2 Cl1 O1 107.42(10)

loop_
_geom_bond_atom_site_label_1
_geom_bond_atom_site_label_2
_geom_bond_distance
N1 C1 1.340(3)
N1 N2 1.368(2)
N1 N6 1.387(2)
N6 H6A 0.82(3)
N6 H6B 0.89(4)
C1 N5 1.304(3)
C1 N4 1.333(3)
N4 N3 1.361(3)
N4 H4 0.79(3)
N5 H5A 0.85(3)
N5 H5B 0.88(3)
N3 N2 1.272(3)
Cl1 O3 1.4190(19)
Cl1 O4 1.4304(19)
Cl1 O2 1.4394(16)
Cl1 O1 1.4580(15)
